data_7058766
loop_
_publ_author_name
'Liu, Cai-Ming'
'Zhang, De-Qing'
'Zhang, Yi-Quan'
'Li, Miao'
'Zhu, Dao-Ben'

_publ_section_title
;
 Both magnetic relaxation and luminescence of Zn2Dy2 cluster complexes
 regulated by the bis-imine chain in Schiff base ligands
;
_journal_issue 36
_journal_name_full 'New Journal of Chemistry'
_journal_page_first 14502
_journal_paper_doi 10.1039/C9NJ03659H
_journal_volume 43
_journal_year 2019
_chemical_formula_moiety 'C60 H48 Cl2 Dy2 N8 O16 Zn2'
_chemical_formula_sum 'C60 H48 Cl2 Dy2 N8 O16 Zn2'
_chemical_formula_weight 1663.70
_space_group_crystal_system monoclinic
_space_group_IT_number 14
_space_group_name_Hall '-P 2ybc'
_space_group_name_H-M_alt 'P 1 21/c 1'
_symmetry_space_group_name_Hall '-P 2ybc'
_symmetry_space_group_name_H-M 'P 1 21/c 1'
_atom_sites_solution_hydrogens geom
_atom_sites_solution_primary direct
_atom_sites_solution_secondary difmap
_audit_creation_date 2019-07-29
_audit_creation_method
;
Olex2 1.2
(compiled 2018.05.29 svn.r3508 for OlexSys, GUI svn.r5506)
;
_audit_update_record
;
2019-07-29 deposited with the CCDC.    2019-08-19 downloaded from the CCDC.
;
_cell_angle_alpha 90.00
_cell_angle_beta 98.25(3)
_cell_angle_gamma 90.00
_cell_formula_units_Z 4
_cell_length_a 16.824(3)
_cell_length_b 14.557(3)
_cell_length_c 25.915(5)
_cell_measurement_reflns_used 20039
_cell_measurement_temperature 173(2)
_cell_measurement_theta_max 27.4854
_cell_measurement_theta_min 1.2230
_cell_volume 6281(2)
_computing_cell_refinement 'CrysAlisPro 1.171.39.9d (Rigaku OD, 2015)'
_computing_data_collection 'CrysAlisPro 1.171.39.9d (Rigaku OD, 2015)'
_computing_data_reduction 'SHELXS-97 (Sheldrick, 1990)'
_computing_molecular_graphics 'Olex2 (Dolomanov et al., 2009)'
_computing_publication_material 'Olex2 (Dolomanov et al., 2009)'
_computing_structure_refinement 'SHELXL-2018/3 (Sheldrick, 2018)'
_computing_structure_solution 'SHELXS-97 (Sheldrick, 1990)'
_diffrn_ambient_temperature 173(2)
_diffrn_measured_fraction_theta_full 0.996
_diffrn_measured_fraction_theta_max 0.996
_diffrn_measurement_device_type 'CCD area dtetector'
_diffrn_measurement_method 'phi and omega scans'
_diffrn_radiation_monochromator graphite
_diffrn_radiation_type MoK\a
_diffrn_radiation_wavelength 0.71073
_diffrn_reflns_av_R_equivalents 0.0503
_diffrn_reflns_av_unetI/netI 0.0512
_diffrn_reflns_limit_h_max 21
_diffrn_reflns_limit_h_min -21
_diffrn_reflns_limit_k_max 18
_diffrn_reflns_limit_k_min -18
_diffrn_reflns_limit_l_max 33
_diffrn_reflns_limit_l_min -33
_diffrn_reflns_number 41947
_diffrn_reflns_theta_full 27.49
_diffrn_reflns_theta_max 27.49
_diffrn_reflns_theta_min 1.22
_diffrn_source 'fine-focus sealed tube'
_exptl_absorpt_coefficient_mu 3.265
_exptl_absorpt_correction_T_max 1.0000
_exptl_absorpt_correction_T_min 0.43419
_exptl_absorpt_correction_type multi-scan
_exptl_crystal_colour 'light yellow'
_exptl_crystal_density_diffrn 1.759
_exptl_crystal_density_method 'not measured'
_exptl_crystal_description block
_exptl_crystal_F_000 3272
_exptl_crystal_preparation 'Magnetic properties,Luminescent'
_exptl_crystal_size_max 0.288
_exptl_crystal_size_mid 0.271
_exptl_crystal_size_min 0.155
_refine_diff_density_max 1.372
_refine_diff_density_min -2.620
_refine_diff_density_rms 0.324
_refine_ls_extinction_method none
_refine_ls_goodness_of_fit_ref 1.179
_refine_ls_hydrogen_treatment constr
_refine_ls_matrix_type full
_refine_ls_number_parameters 815
_refine_ls_number_reflns 14344
_refine_ls_number_restraints 0
_refine_ls_restrained_S_all 1.179
_refine_ls_R_factor_all 0.0595
_refine_ls_R_factor_gt 0.0552
_refine_ls_shift/su_max 0.001
_refine_ls_shift/su_mean 0.000
_refine_ls_structure_factor_coef Fsqd
_refine_ls_weighting_details 'calc w=1/[\s^2^(Fo^2^)+(0.0912P)^2^+23.3207P] where P=(Fo^2^+2Fc^2^)/3'
_refine_ls_weighting_scheme calc
_refine_ls_wR_factor_gt 0.1724
_refine_ls_wR_factor_ref 0.1775
_reflns_number_gt 13284
_reflns_number_total 14344
_reflns_threshold_expression >2sigma(I)
_cod_data_source_file c9nj03659h2.cif
_cod_data_source_block 1_CCDC1
_cod_depositor_comments 'Adding full bibliography for 7058765--7058766.cif.'
_cod_database_code 7058766
_olex2_refinement_description
;
1. Fixed Uiso
 At 1.2 times of:
  All C(H) groups, All C(H,H) groups
 At 1.5 times of:
  All C(H,H,H) groups
2.a Secondary CH2 refined with riding coordinates:
 C9(H9A,H9B), C10(H10A,H10B), C27(H27A,H27B), C28(H28A,H28B)
2.b Aromatic/amide H refined with riding coordinates:
 C3(H3), C4(H4), C5(H5), C8(H8), C11(H11), C13(H13), C14(H14), C15(H15),
 C21(H21), C22(H22), C23(H23), C26(H26), C29(H29), C31(H31), C32(H32), C33(H33),
  C39(H39), C40(H40), C41(H41), C44(H44), C45(H45), C46(H46), C51(H51),
 C52(H52), C53(H53), C56(H56), C57(H57), C58(H58)
2.c Idealised Me refined as rotating group:
 C1(H1A,H1B,H1C), C18(H18A,H18B,H18C), C19(H19A,H19B,H19C), C36(H36A,H36B,H36C)
;
_olex2_submission_special_instructions 'No special instructions were received'

loop_
_space_group_symop_id
_space_group_symop_operation_xyz
1 'x, y, z'
2 '-x, y+1/2, -z+1/2'
3 '-x, -y, -z'
4 'x, -y-1/2, z-1/2'

loop_
_atom_site_label
_atom_site_type_symbol
_atom_site_fract_x
_atom_site_fract_y
_atom_site_fract_z
_atom_site_U_iso_or_equiv
_atom_site_adp_type
_atom_site_occupancy
_atom_site_calc_flag
_atom_site_refinement_flags_posn
Dy1 Dy 0.148783(16) 0.307888(18) 0.293713(10) 0.02081(9) Uani 1 d .
Dy2 Dy 0.502774(18) 0.25373(2) 0.405061(14) 0.02989(10) Uani 1 d .
Zn1 Zn 0.15110(5) 0.19729(5) 0.41240(3) 0.02768(17) Uani 1 d .
Zn2 Zn 0.14749(4) 0.43452(5) 0.17568(3) 0.02722(17) Uani 1 d .
Cl1 Cl 0.22897(12) 0.29220(13) 0.46478(7) 0.0419(4) Uani 1 d .
Cl2 Cl 0.03350(11) 0.48258(13) 0.12811(7) 0.0384(4) Uani 1 d .
O1 O -0.0039(3) 0.3382(3) 0.27119(18) 0.0300(9) Uani 1 d .
O2 O 0.0704(3) 0.2661(3) 0.35577(17) 0.0254(9) Uani 1 d .
O3 O 0.1956(3) 0.1828(3) 0.34540(18) 0.0272(9) Uani 1 d .
O4 O 0.2622(3) 0.2118(3) 0.26537(19) 0.0332(10) Uani 1 d .
O5 O 0.0837(3) 0.1657(3) 0.24449(18) 0.0310(10) Uani 1 d .
O6 O 0.1405(3) 0.3056(3) 0.20425(17) 0.0275(9) Uani 1 d .
O7 O 0.1560(3) 0.4516(3) 0.25440(17) 0.0268(9) Uani 1 d .
O8 O 0.1116(3) 0.4637(3) 0.34427(18) 0.0283(9) Uani 1 d .
O9 O 0.2678(3) 0.3704(3) 0.33576(18) 0.0279(9) Uani 1 d .
O10 O 0.3727(3) 0.2777(3) 0.3605(2) 0.0315(10) Uani 1 d .
O11 O 0.6256(3) 0.1887(3) 0.4378(2) 0.0352(11) Uani 1 d .
O12 O 0.7495(3) 0.1949(4) 0.4835(2) 0.0438(13) Uani 1 d .
O13 O 0.4567(3) 0.2480(4) 0.4844(2) 0.0402(12) Uani 1 d .
O14 O 0.3962(4) 0.1748(5) 0.5436(3) 0.0626(18) Uani 1 d .
O15 O 0.5523(3) 0.3055(3) 0.3312(2) 0.0392(12) Uani 1 d .
O16 O 0.5967(5) 0.2813(4) 0.2548(3) 0.064(2) Uani 1 d .
N1 N 0.0543(4) 0.1662(4) 0.4491(2) 0.0343(13) Uani 1 d .
N2 N 0.1697(4) 0.0575(4) 0.4272(2) 0.0367(14) Uani 1 d .
N3 N 0.2173(4) 0.3781(4) 0.1249(2) 0.0375(14) Uani 1 d .
N4 N 0.2280(4) 0.5388(5) 0.1751(3) 0.0412(15) Uani 1 d .
N5 N 0.4588(3) 0.4158(4) 0.4071(3) 0.0341(13) Uani 1 d .
N6 N 0.6015(4) 0.3668(4) 0.4502(3) 0.0369(14) Uani 1 d .
N7 N 0.4519(3) 0.1001(4) 0.4243(2) 0.0329(12) Uani 1 d .
N8 N 0.5116(3) 0.1320(4) 0.3386(2) 0.0316(12) Uani 1 d .
C1 C -0.0455(4) 0.3321(6) 0.2182(3) 0.0393(16) Uani 1 d .
H1A H -0.0098 0.3502 0.1942 0.059 Uiso 1 calc GR
H1B H -0.0914 0.3721 0.2143 0.059 Uiso 1 calc GR
H1C H -0.0629 0.2700 0.2109 0.059 Uiso 1 calc GR
C2 C -0.0511(4) 0.3167(4) 0.3093(3) 0.0287(13) Uani 1 d .
C3 C -0.1330(4) 0.3342(5) 0.3040(3) 0.0357(15) Uani 1 d .
H3 H -0.1595 0.3630 0.2744 0.043 Uiso 1 calc R
C4 C -0.1750(5) 0.3069(5) 0.3453(4) 0.0439(19) Uani 1 d .
H4 H -0.2295 0.3200 0.3432 0.053 Uiso 1 calc R
C5 C -0.1366(4) 0.2615(5) 0.3881(3) 0.0399(17) Uani 1 d .
H5 H -0.1657 0.2417 0.4139 0.048 Uiso 1 calc R
C6 C -0.0527(4) 0.2444(5) 0.3935(3) 0.0323(14) Uani 1 d .
C7 C -0.0090(4) 0.2753(4) 0.3545(3) 0.0263(12) Uani 1 d .
C8 C -0.0193(5) 0.1868(5) 0.4369(3) 0.0391(17) Uani 1 d .
H8 H -0.0550 0.1629 0.4577 0.047 Uiso 1 calc R
C9 C 0.0823(5) 0.1007(6) 0.4898(3) 0.047(2) Uani 1 d .
H9A H 0.0369 0.0769 0.5047 0.057 Uiso 1 calc R
H9B H 0.1180 0.1312 0.5172 0.057 Uiso 1 calc R
C10 C 0.1262(5) 0.0223(6) 0.4681(3) 0.0450(19) Uani 1 d .
H10A H 0.1636 -0.0054 0.4957 0.054 Uiso 1 calc R
H10B H 0.0881 -0.0244 0.4538 0.054 Uiso 1 calc R
C11 C 0.1969(5) 0.0003(5) 0.3973(3) 0.0413(17) Uani 1 d .
H11 H 0.1927 -0.0616 0.4055 0.050 Uiso 1 calc R
C12 C 0.2346(4) 0.0225(5) 0.3506(3) 0.0367(16) Uani 1 d .
C13 C 0.2696(5) -0.0494(6) 0.3253(4) 0.048(2) Uani 1 d .
H13 H 0.2677 -0.1087 0.3384 0.058 Uiso 1 calc R
C14 C 0.3059(6) -0.0357(6) 0.2828(5) 0.057(2) Uani 1 d .
H14 H 0.3296 -0.0842 0.2673 0.069 Uiso 1 calc R
C15 C 0.3069(5) 0.0523(6) 0.2631(4) 0.053(2) Uani 1 d .
H15 H 0.3334 0.0635 0.2346 0.064 Uiso 1 calc R
C16 C 0.2697(4) 0.1234(5) 0.2845(3) 0.0342(15) Uani 1 d .
C17 C 0.2338(4) 0.1117(4) 0.3292(3) 0.0279(13) Uani 1 d .
C18 C 0.3214(5) 0.2440(6) 0.2349(3) 0.0436(18) Uani 1 d .
H18A H 0.3095 0.2203 0.2001 0.065 Uiso 1 calc GR
H18B H 0.3736 0.2233 0.2503 0.065 Uiso 1 calc GR
H18C H 0.3206 0.3099 0.2339 0.065 Uiso 1 calc GR
C19 C 0.0454(4) 0.0921(5) 0.2671(3) 0.0372(16) Uani 1 d .
H19A H 0.0790 0.0386 0.2687 0.056 Uiso 1 calc GR
H19B H -0.0052 0.0792 0.2462 0.056 Uiso 1 calc GR
H19C H 0.0367 0.1089 0.3017 0.056 Uiso 1 calc GR
C20 C 0.1021(4) 0.1516(5) 0.1947(3) 0.0296(13) Uani 1 d .
C21 C 0.0927(5) 0.0711(5) 0.1674(3) 0.0414(17) Uani 1 d .
H21 H 0.0692 0.0204 0.1811 0.050 Uiso 1 calc R
C22 C 0.1189(6) 0.0662(6) 0.1189(3) 0.054(2) Uani 1 d .
H22 H 0.1119 0.0122 0.0997 0.064 Uiso 1 calc R
C23 C 0.1548(5) 0.1406(6) 0.0992(3) 0.0456(19) Uani 1 d .
H23 H 0.1727 0.1354 0.0670 0.055 Uiso 1 calc R
C24 C 0.1654(5) 0.2248(5) 0.1266(3) 0.0352(15) Uani 1 d .
C25 C 0.1365(4) 0.2299(4) 0.1745(3) 0.0275(13) Uani 1 d .
C26 C 0.2132(5) 0.2978(6) 0.1069(3) 0.0391(17) Uani 1 d .
H26 H 0.2418 0.2839 0.0798 0.047 Uiso 1 calc R
C27 C 0.2784(6) 0.4449(7) 0.1098(4) 0.056(2) Uani 1 d .
H27A H 0.2801 0.4412 0.0726 0.067 Uiso 1 calc R
H27B H 0.3312 0.4299 0.1280 0.067 Uiso 1 calc R
C28 C 0.2554(6) 0.5411(6) 0.1240(4) 0.051(2) Uani 1 d .
H28A H 0.3013 0.5817 0.1251 0.061 Uiso 1 calc R
H28B H 0.2128 0.5642 0.0980 0.061 Uiso 1 calc R
C29 C 0.2465(4) 0.5998(5) 0.2097(3) 0.0379(16) Uani 1 d .
H29 H 0.2815 0.6461 0.2026 0.046 Uiso 1 calc R
C30 C 0.2172(4) 0.6027(4) 0.2594(3) 0.0309(14) Uani 1 d .
C31 C 0.2355(4) 0.6818(4) 0.2915(3) 0.0391(17) Uani 1 d .
H31 H 0.2660 0.7288 0.2799 0.047 Uiso 1 calc R
C32 C 0.2094(5) 0.6903(5) 0.3381(3) 0.0381(16) Uani 1 d .
H32 H 0.2209 0.7436 0.3575 0.046 Uiso 1 calc R
C33 C 0.1650(4) 0.6193(4) 0.3580(3) 0.0342(15) Uani 1 d .
H33 H 0.1470 0.6253 0.3901 0.041 Uiso 1 calc R
C34 C 0.1491(4) 0.5408(4) 0.3283(3) 0.0304(14) Uani 1 d .
C35 C 0.1738(4) 0.5298(4) 0.2789(3) 0.0269(13) Uani 1 d .
C36 C 0.0919(5) 0.4682(5) 0.3968(3) 0.0385(16) Uani 1 d .
H36A H 0.0688 0.4108 0.4053 0.058 Uiso 1 calc GR
H36B H 0.0540 0.5168 0.3990 0.058 Uiso 1 calc GR
H36C H 0.1398 0.4799 0.4208 0.058 Uiso 1 calc GR
C37 C 0.3367(4) 0.3540(4) 0.3578(3) 0.0270(12) Uani 1 d .
C38 C 0.3833(4) 0.4357(5) 0.3828(3) 0.0304(13) Uani 1 d .
C39 C 0.3540(4) 0.5235(5) 0.3807(3) 0.0400(17) Uani 1 d .
H39 H 0.3037 0.5363 0.3622 0.048 Uiso 1 calc R
C40 C 0.4002(5) 0.5936(5) 0.4064(4) 0.059(3) Uani 1 d .
H40 H 0.3799 0.6529 0.4072 0.071 Uiso 1 calc R
C41 C 0.4761(5) 0.5736(5) 0.4305(4) 0.053(2) Uani 1 d .
H41 H 0.5085 0.6193 0.4474 0.064 Uiso 1 calc R
C42 C 0.5037(4) 0.4843(5) 0.4292(3) 0.0409(18) Uani 1 d .
C43 C 0.5848(4) 0.4551(5) 0.4542(4) 0.045(2) Uani 1 d .
C44 C 0.6439(6) 0.5174(6) 0.4769(5) 0.072(4) Uani 1 d .
H44 H 0.6328 0.5799 0.4779 0.087 Uiso 1 calc R
C45 C 0.7179(6) 0.4843(6) 0.4974(5) 0.078(4) Uani 1 d .
H45 H 0.7561 0.5235 0.5152 0.094 Uiso 1 calc R
C46 C 0.7358(6) 0.3914(6) 0.4916(5) 0.066(3) Uani 1 d .
H46 H 0.7873 0.3689 0.5022 0.080 Uiso 1 calc R
C47 C 0.6748(4) 0.3339(5) 0.4694(3) 0.0371(16) Uani 1 d .
C48 C 0.6850(4) 0.2304(5) 0.4639(3) 0.0334(14) Uani 1 d .
C49 C 0.4224(5) 0.1783(6) 0.5014(4) 0.0459(19) Uani 1 d .
C50 C 0.4216(4) 0.0917(6) 0.4692(3) 0.0377(16) Uani 1 d .
C51 C 0.3919(5) 0.0089(6) 0.4850(4) 0.0463(19) Uani 1 d .
H51 H 0.3676 0.0051 0.5150 0.056 Uiso 1 calc R
C52 C 0.3998(5) -0.0678(6) 0.4544(3) 0.046(2) Uani 1 d .
H52 H 0.3822 -0.1248 0.4644 0.056 Uiso 1 calc R
C53 C 0.4334(5) -0.0598(5) 0.4097(3) 0.0425(18) Uani 1 d .
H53 H 0.4408 -0.1114 0.3898 0.051 Uiso 1 calc R
C54 C 0.4561(4) 0.0259(5) 0.3945(3) 0.0336(14) Uani 1 d .
C55 C 0.4909(4) 0.0442(5) 0.3448(3) 0.0330(14) Uani 1 d .
C56 C 0.5000(5) -0.0223(5) 0.3085(3) 0.0407(17) Uani 1 d .
H56 H 0.4857 -0.0829 0.3140 0.049 Uiso 1 calc R
C57 C 0.5311(6) 0.0022(5) 0.2634(4) 0.050(2) Uani 1 d .
H57 H 0.5368 -0.0417 0.2381 0.060 Uiso 1 calc R
C58 C 0.5534(5) 0.0926(5) 0.2565(3) 0.0416(17) Uani 1 d .
H58 H 0.5744 0.1110 0.2269 0.050 Uiso 1 calc R
C59 C 0.5429(4) 0.1553(5) 0.2961(3) 0.0382(16) Uani 1 d .
C60 C 0.5667(5) 0.2559(5) 0.2929(4) 0.0420(18) Uani 1 d .

loop_
_atom_site_aniso_label
_atom_site_aniso_U_11
_atom_site_aniso_U_22
_atom_site_aniso_U_33
_atom_site_aniso_U_23
_atom_site_aniso_U_13
_atom_site_aniso_U_12
Dy1 0.02023(16) 0.01720(15) 0.02496(15) 0.00103(9) 0.00314(11) -0.00173(9)
Dy2 0.02088(17) 0.01949(16) 0.0479(2) 0.00036(12) 0.00009(13) -0.00030(10)
Zn1 0.0334(4) 0.0223(3) 0.0267(4) 0.0015(3) 0.0018(3) -0.0058(3)
Zn2 0.0264(4) 0.0261(4) 0.0295(4) 0.0053(3) 0.0051(3) -0.0017(3)
Cl1 0.0490(11) 0.0363(9) 0.0383(9) -0.0087(7) -0.0012(8) -0.0134(8)
Cl2 0.0356(9) 0.0373(9) 0.0404(9) 0.0072(7) -0.0008(7) 0.0049(7)
O1 0.026(2) 0.030(2) 0.033(2) 0.0035(19) 0.0047(18) -0.0051(18)
O2 0.022(2) 0.026(2) 0.030(2) 0.0049(17) 0.0067(17) -0.0018(17)
O3 0.029(2) 0.0173(19) 0.035(2) 0.0030(17) 0.0034(18) 0.0042(16)
O4 0.030(2) 0.032(2) 0.038(3) -0.001(2) 0.005(2) 0.003(2)
O5 0.039(3) 0.022(2) 0.032(2) -0.0009(18) 0.0068(19) -0.0051(19)
O6 0.037(3) 0.021(2) 0.025(2) 0.0003(16) 0.0061(18) -0.0012(17)
O7 0.029(2) 0.019(2) 0.030(2) 0.0034(17) -0.0028(17) -0.0046(17)
O8 0.026(2) 0.023(2) 0.036(2) -0.0026(18) 0.0044(18) -0.0044(17)
O9 0.020(2) 0.024(2) 0.038(2) -0.0009(18) -0.0035(17) -0.0027(16)
O10 0.023(2) 0.019(2) 0.051(3) -0.005(2) 0.002(2) 0.0010(17)
O11 0.018(2) 0.030(2) 0.057(3) 0.004(2) 0.001(2) 0.0023(17)
O12 0.026(3) 0.039(3) 0.064(4) 0.010(3) -0.005(2) 0.005(2)
O13 0.032(3) 0.046(3) 0.042(3) -0.002(2) 0.003(2) -0.002(2)
O14 0.058(4) 0.075(5) 0.059(4) 0.007(4) 0.022(3) 0.003(4)
O15 0.038(3) 0.024(2) 0.058(3) 0.005(2) 0.017(2) -0.002(2)
O16 0.084(5) 0.029(3) 0.090(5) 0.009(3) 0.052(4) -0.004(3)
N1 0.038(3) 0.036(3) 0.029(3) 0.002(2) 0.007(2) -0.011(3)
N2 0.039(3) 0.022(3) 0.045(3) 0.017(2) -0.008(3) -0.009(2)
N3 0.041(3) 0.039(3) 0.036(3) 0.013(3) 0.018(3) 0.004(3)
N4 0.036(3) 0.042(4) 0.047(4) 0.010(3) 0.011(3) -0.010(3)
N5 0.026(3) 0.024(3) 0.051(4) -0.006(2) -0.002(2) -0.001(2)
N6 0.026(3) 0.028(3) 0.052(4) 0.001(3) -0.007(3) -0.001(2)
N7 0.018(2) 0.032(3) 0.049(3) 0.010(3) 0.008(2) -0.001(2)
N8 0.026(3) 0.017(2) 0.053(4) 0.004(2) 0.008(2) 0.001(2)
C1 0.032(4) 0.042(4) 0.040(4) 0.010(3) -0.008(3) 0.002(3)
C2 0.023(3) 0.022(3) 0.043(4) -0.002(3) 0.012(3) -0.001(2)
C3 0.026(3) 0.034(3) 0.048(4) -0.001(3) 0.004(3) 0.003(3)
C4 0.025(4) 0.042(4) 0.068(5) -0.007(4) 0.017(4) -0.004(3)
C5 0.027(4) 0.040(4) 0.056(5) -0.013(3) 0.019(3) -0.004(3)
C6 0.028(3) 0.033(3) 0.039(4) -0.010(3) 0.012(3) -0.007(3)
C7 0.027(3) 0.018(3) 0.036(3) -0.007(2) 0.008(2) -0.001(2)
C8 0.050(5) 0.036(4) 0.037(4) -0.006(3) 0.024(3) -0.012(3)
C9 0.058(5) 0.050(5) 0.034(4) 0.015(3) 0.008(3) -0.017(4)
C10 0.052(5) 0.043(4) 0.038(4) 0.018(3) 0.000(3) -0.012(4)
C11 0.040(4) 0.019(3) 0.062(5) 0.010(3) -0.001(3) -0.003(3)
C12 0.027(3) 0.020(3) 0.061(5) 0.003(3) 0.000(3) 0.001(2)
C13 0.031(4) 0.030(4) 0.080(6) -0.007(4) -0.005(4) 0.001(3)
C14 0.050(5) 0.026(4) 0.099(8) -0.014(4) 0.021(5) 0.008(3)
C15 0.048(5) 0.041(4) 0.075(6) -0.010(4) 0.025(4) 0.000(4)
C16 0.029(3) 0.025(3) 0.048(4) -0.006(3) 0.004(3) 0.005(3)
C17 0.024(3) 0.020(3) 0.038(3) -0.007(2) -0.002(2) 0.000(2)
C18 0.037(4) 0.055(5) 0.039(4) -0.002(3) 0.009(3) -0.008(3)
C19 0.034(4) 0.027(3) 0.049(4) 0.005(3) -0.002(3) -0.013(3)
C20 0.028(3) 0.032(3) 0.028(3) -0.003(3) -0.001(2) 0.000(3)
C21 0.049(4) 0.029(3) 0.045(4) -0.006(3) 0.001(3) 0.000(3)
C22 0.068(6) 0.044(5) 0.048(5) -0.023(4) 0.006(4) -0.002(4)
C23 0.052(5) 0.048(5) 0.036(4) -0.012(3) 0.006(3) 0.014(4)
C24 0.038(4) 0.038(4) 0.028(3) -0.001(3) 0.003(3) 0.014(3)
C25 0.032(3) 0.019(3) 0.030(3) -0.003(2) 0.003(3) 0.001(2)
C26 0.039(4) 0.050(4) 0.031(3) 0.003(3) 0.013(3) 0.011(3)
C27 0.054(5) 0.054(5) 0.069(6) 0.011(4) 0.035(5) -0.006(4)
C28 0.055(5) 0.045(5) 0.058(5) 0.016(4) 0.025(4) -0.007(4)
C29 0.026(3) 0.031(3) 0.058(5) 0.009(3) 0.008(3) -0.008(3)
C30 0.022(3) 0.022(3) 0.046(4) 0.008(3) -0.004(3) 0.000(2)
C31 0.034(4) 0.016(3) 0.063(5) 0.007(3) -0.009(3) -0.003(3)
C32 0.034(4) 0.024(3) 0.053(4) -0.002(3) -0.006(3) 0.003(3)
C33 0.027(3) 0.020(3) 0.053(4) -0.003(3) -0.002(3) 0.004(2)
C34 0.022(3) 0.022(3) 0.045(4) 0.001(3) -0.001(3) 0.007(2)
C35 0.021(3) 0.020(3) 0.036(3) 0.002(2) -0.008(2) 0.001(2)
C36 0.050(4) 0.035(4) 0.034(3) -0.007(3) 0.016(3) -0.002(3)
C37 0.023(3) 0.023(3) 0.034(3) -0.002(2) 0.003(2) -0.003(2)
C38 0.025(3) 0.024(3) 0.040(4) -0.004(3) -0.005(3) -0.002(2)
C39 0.024(3) 0.029(3) 0.064(5) -0.008(3) -0.007(3) 0.004(3)
C40 0.045(5) 0.020(3) 0.102(8) -0.019(4) -0.020(5) 0.010(3)
C41 0.038(4) 0.020(3) 0.093(7) -0.013(4) -0.017(4) -0.004(3)
C42 0.029(4) 0.023(3) 0.065(5) -0.009(3) -0.012(3) 0.001(3)
C43 0.028(4) 0.026(3) 0.075(6) -0.002(3) -0.014(4) -0.003(3)
C44 0.045(5) 0.027(4) 0.131(10) -0.013(5) -0.038(6) -0.006(4)
C45 0.049(5) 0.033(4) 0.135(11) 0.005(5) -0.049(6) -0.012(4)
C46 0.050(5) 0.039(5) 0.096(8) 0.012(5) -0.039(5) -0.008(4)
C47 0.022(3) 0.032(4) 0.056(4) 0.005(3) 0.002(3) -0.001(3)
C48 0.022(3) 0.033(3) 0.046(4) 0.005(3) 0.008(3) -0.001(3)
C49 0.032(4) 0.052(5) 0.053(5) 0.004(4) 0.005(3) 0.009(3)
C50 0.028(3) 0.046(4) 0.039(4) 0.007(3) 0.002(3) -0.002(3)
C51 0.036(4) 0.046(5) 0.057(5) 0.015(4) 0.007(3) -0.007(3)
C52 0.041(4) 0.041(4) 0.055(5) 0.025(4) -0.002(3) -0.011(3)
C53 0.042(4) 0.028(4) 0.058(5) 0.008(3) 0.008(4) -0.008(3)
C54 0.029(3) 0.022(3) 0.049(4) 0.003(3) 0.006(3) -0.004(3)
C55 0.027(3) 0.021(3) 0.051(4) 0.001(3) 0.003(3) 0.000(2)
C56 0.046(4) 0.021(3) 0.058(5) -0.001(3) 0.016(4) -0.003(3)
C57 0.060(5) 0.027(4) 0.068(5) -0.004(4) 0.028(4) 0.002(3)
C58 0.037(4) 0.030(4) 0.062(5) 0.003(3) 0.024(4) -0.001(3)
C59 0.034(4) 0.024(3) 0.058(5) 0.008(3) 0.015(3) 0.005(3)
C60 0.037(4) 0.026(3) 0.066(5) 0.011(3) 0.018(4) 0.000(3)

loop_
_atom_type_symbol
_atom_type_description
_atom_type_scat_dispersion_real
_atom_type_scat_dispersion_imag
_atom_type_scat_source
C C 0.0033 0.0016 'International Tables Vol C Tables 4.2.6.8 and 6.1.1.4'
H H 0.0000 0.0000 'International Tables Vol C Tables 4.2.6.8 and 6.1.1.4'
N N 0.0061 0.0033 'International Tables Vol C Tables 4.2.6.8 and 6.1.1.4'
O O 0.0106 0.0060 'International Tables Vol C Tables 4.2.6.8 and 6.1.1.4'
Cl Cl 0.1484 0.1585 'International Tables Vol C Tables 4.2.6.8 and 6.1.1.4'
Zn Zn 0.2839 1.4301 'International Tables Vol C Tables 4.2.6.8 and 6.1.1.4'
Dy Dy -0.1892 4.4098 'International Tables Vol C Tables 4.2.6.8 and 6.1.1.4'

loop_
_geom_angle_atom_site_label_1
_geom_angle_atom_site_label_2
_geom_angle_atom_site_label_3
_geom_angle
Zn1 Dy1 Zn2 176.561(19)
O1 Dy1 Zn1 99.41(10)
O1 Dy1 Zn2 80.50(10)
O1 Dy1 O5 71.89(15)
O1 Dy1 O8 71.28(14)
O2 Dy1 Zn1 36.13(11)
O2 Dy1 Zn2 143.27(11)
O2 Dy1 O1 63.49(15)
O2 Dy1 O3 64.65(16)
O2 Dy1 O4 125.57(16)
O2 Dy1 O5 83.61(15)
O2 Dy1 O7 127.70(16)
O2 Dy1 O8 72.03(15)
O2 Dy1 O9 108.48(16)
O3 Dy1 Zn1 33.59(12)
O3 Dy1 Zn2 148.94(12)
O3 Dy1 O1 120.34(15)
O3 Dy1 O4 62.18(16)
O3 Dy1 O5 75.11(16)
O3 Dy1 O7 156.30(16)
O3 Dy1 O8 117.01(15)
O4 Dy1 Zn1 94.99(12)
O4 Dy1 Zn2 87.09(12)
O4 Dy1 O1 141.77(16)
O4 Dy1 O5 72.66(16)
O4 Dy1 O8 145.31(15)
O5 Dy1 Zn1 90.92(11)
O5 Dy1 Zn2 92.32(11)
O5 Dy1 O8 142.03(14)
O6 Dy1 Zn1 151.37(11)
O6 Dy1 Zn2 32.06(11)
O6 Dy1 O1 81.99(16)
O6 Dy1 O2 137.83(16)
O6 Dy1 O3 122.30(16)
O6 Dy1 O4 69.07(16)
O6 Dy1 O5 62.11(15)
O6 Dy1 O7 64.77(15)
O6 Dy1 O8 120.60(15)
O6 Dy1 O9 113.68(17)
O7 Dy1 Zn1 143.86(11)
O7 Dy1 Zn2 32.70(11)
O7 Dy1 O1 82.02(15)
O7 Dy1 O4 106.06(16)
O7 Dy1 O5 123.03(15)
O7 Dy1 O8 59.77(15)
O8 Dy1 Zn1 86.24(10)
O8 Dy1 Zn2 90.48(10)
O9 Dy1 Zn1 82.33(12)
O9 Dy1 Zn2 95.66(12)
O9 Dy1 O1 143.07(16)
O9 Dy1 O3 80.73(16)
O9 Dy1 O4 73.78(16)
O9 Dy1 O5 144.99(16)
O9 Dy1 O7 76.04(15)
O9 Dy1 O8 72.05(15)
O10 Dy2 N5 66.95(17)
O10 Dy2 N6 129.82(18)
O10 Dy2 N7 84.74(18)
O10 Dy2 N8 84.83(18)
O11 Dy2 O10 163.43(17)
O11 Dy2 N5 129.36(18)
O11 Dy2 N6 66.47(18)
O11 Dy2 N7 82.73(17)
O11 Dy2 N8 79.88(19)
O13 Dy2 O10 91.98(19)
O13 Dy2 O11 93.2(2)
O13 Dy2 O15 162.94(19)
O13 Dy2 N5 82.9(2)
O13 Dy2 N6 83.8(2)
O13 Dy2 N7 67.4(2)
O13 Dy2 N8 130.77(19)
O15 Dy2 O10 88.08(19)
O15 Dy2 O11 91.56(19)
O15 Dy2 N5 81.5(2)
O15 Dy2 N6 83.1(2)
O15 Dy2 N7 129.5(2)
O15 Dy2 N8 66.24(18)
N5 Dy2 N6 62.90(19)
N5 Dy2 N8 137.8(2)
N7 Dy2 N5 138.2(2)
N7 Dy2 N6 136.5(2)
N7 Dy2 N8 63.4(2)
N8 Dy2 N6 133.6(2)
Cl1 Zn1 Dy1 100.57(6)
O2 Zn1 Dy1 40.20(12)
O2 Zn1 Cl1 113.21(14)
O3 Zn1 Dy1 40.16(12)
O3 Zn1 Cl1 109.52(14)
O3 Zn1 O2 74.24(18)
O3 Zn1 N1 143.2(2)
O3 Zn1 N2 89.5(2)
N1 Zn1 Dy1 127.26(18)
N1 Zn1 Cl1 106.95(18)
N1 Zn1 O2 87.3(2)
N1 Zn1 N2 78.9(3)
N2 Zn1 Dy1 126.73(19)
N2 Zn1 Cl1 115.71(18)
N2 Zn1 O2 131.1(2)
Cl2 Zn2 Dy1 122.20(6)
O6 Zn2 Dy1 37.08(13)
O6 Zn2 Cl2 113.60(15)
O6 Zn2 O7 75.33(17)
O6 Zn2 N3 86.2(2)
O6 Zn2 N4 140.0(2)
O7 Zn2 Dy1 38.25(12)
O7 Zn2 Cl2 116.38(14)
O7 Zn2 N3 136.4(2)
N3 Zn2 Dy1 114.14(17)
N3 Zn2 Cl2 107.16(19)
N4 Zn2 Dy1 117.97(19)
N4 Zn2 Cl2 106.3(2)
N4 Zn2 O7 88.0(2)
N4 Zn2 N3 81.5(3)
C1 O1 Dy1 122.1(4)
C2 O1 Dy1 116.8(4)
C2 O1 C1 114.3(5)
Zn1 O2 Dy1 103.67(18)
C7 O2 Dy1 128.8(4)
C7 O2 Zn1 127.3(4)
Zn1 O3 Dy1 106.25(19)
C17 O3 Dy1 124.8(4)
C17 O3 Zn1 128.3(4)
C16 O4 Dy1 116.2(4)
C16 O4 C18 117.8(6)
C18 O4 Dy1 125.8(5)
C19 O5 Dy1 125.8(4)
C20 O5 Dy1 116.2(4)
C20 O5 C19 116.6(5)
Zn2 O6 Dy1 110.85(19)
C25 O6 Dy1 125.6(4)
C25 O6 Zn2 123.5(4)
Zn2 O7 Dy1 109.04(19)
C35 O7 Dy1 125.8(4)
C35 O7 Zn2 124.5(4)
C34 O8 Dy1 112.6(4)
C34 O8 C36 115.0(5)
C36 O8 Dy1 125.9(4)
C37 O9 Dy1 145.8(4)
C37 O10 Dy2 124.3(4)
C48 O11 Dy2 126.0(5)
C49 O13 Dy2 124.4(5)
C60 O15 Dy2 126.0(4)
C8 N1 Zn1 130.1(5)
C8 N1 C9 122.7(6)
C9 N1 Zn1 106.6(5)
C10 N2 Zn1 113.4(5)
C11 N2 Zn1 126.0(5)
C11 N2 C10 118.3(6)
C26 N3 Zn2 127.0(5)
C26 N3 C27 120.6(7)
C27 N3 Zn2 112.4(5)
C28 N4 Zn2 108.6(5)
C29 N4 Zn2 127.8(5)
C29 N4 C28 123.1(7)
C38 N5 Dy2 117.0(4)
C42 N5 Dy2 124.8(5)
C42 N5 C38 118.2(6)
C43 N6 Dy2 122.7(5)
C43 N6 C47 120.6(6)
C47 N6 Dy2 116.6(5)
C50 N7 Dy2 116.4(5)
C54 N7 Dy2 124.5(5)
C54 N7 C50 119.0(6)
C55 N8 Dy2 123.7(5)
C59 N8 Dy2 117.4(4)
C59 N8 C55 118.8(6)
O1 C1 H1A 109.5
O1 C1 H1B 109.5
O1 C1 H1C 109.5
H1A C1 H1B 109.5
H1A C1 H1C 109.5
H1B C1 H1C 109.5
O1 C2 C7 114.5(5)
C3 C2 O1 123.2(6)
C3 C2 C7 122.2(6)
C2 C3 H3 121.1
C2 C3 C4 117.9(7)
C4 C3 H3 121.1
C3 C4 H4 119.5
C5 C4 C3 121.0(7)
C5 C4 H4 119.5
C4 C5 H5 119.6
C4 C5 C6 120.8(7)
C6 C5 H5 119.6
C5 C6 C8 116.6(7)
C7 C6 C5 119.2(7)
C7 C6 C8 123.8(7)
O2 C7 C2 116.3(6)
O2 C7 C6 125.1(6)
C6 C7 C2 118.6(6)
N1 C8 C6 125.9(6)
N1 C8 H8 117.1
C6 C8 H8 117.1
N1 C9 H9A 109.5
N1 C9 H9B 109.5
N1 C9 C10 110.5(6)
H9A C9 H9B 108.1
C10 C9 H9A 109.5
C10 C9 H9B 109.5
N2 C10 C9 109.1(6)
N2 C10 H10A 109.9
N2 C10 H10B 109.9
C9 C10 H10A 109.9
C9 C10 H10B 109.9
H10A C10 H10B 108.3
N2 C11 H11 116.9
N2 C11 C12 126.2(6)
C12 C11 H11 116.9
C13 C12 C11 118.4(7)
C13 C12 C17 118.8(8)
C17 C12 C11 122.8(7)
C12 C13 H13 118.7
C14 C13 C12 122.7(8)
C14 C13 H13 118.7
C13 C14 H14 121.0
C13 C14 C15 118.1(8)
C15 C14 H14 121.0
C14 C15 H15 119.3
C16 C15 C14 121.5(9)
C16 C15 H15 119.3
O4 C16 C17 112.6(6)
C15 C16 O4 125.8(7)
C15 C16 C17 121.6(7)
O3 C17 C12 125.1(7)
O3 C17 C16 117.3(6)
C16 C17 C12 117.3(6)
O4 C18 H18A 109.5
O4 C18 H18B 109.5
O4 C18 H18C 109.5
H18A C18 H18B 109.5
H18A C18 H18C 109.5
H18B C18 H18C 109.5
O5 C19 H19A 109.5
O5 C19 H19B 109.5
O5 C19 H19C 109.5
H19A C19 H19B 109.5
H19A C19 H19C 109.5
H19B C19 H19C 109.5
O5 C20 C25 112.5(6)
C21 C20 O5 125.7(7)
C21 C20 C25 121.7(7)
C20 C21 H21 120.6
C20 C21 C22 118.8(8)
C22 C21 H21 120.6
C21 C22 H22 119.7
C23 C22 C21 120.6(7)
C23 C22 H22 119.7
C22 C23 H23 119.1
C22 C23 C24 121.8(7)
C24 C23 H23 119.1
C23 C24 C26 119.3(7)
C25 C24 C23 117.2(7)
C25 C24 C26 123.1(7)
O6 C25 C20 116.1(6)
O6 C25 C24 124.0(6)
C24 C25 C20 119.9(6)
N3 C26 C24 123.3(7)
N3 C26 H26 118.3
C24 C26 H26 118.3
N3 C27 H27A 109.9
N3 C27 H27B 109.9
N3 C27 C28 109.0(7)
H27A C27 H27B 108.3
C28 C27 H27A 109.9
C28 C27 H27B 109.9
N4 C28 C27 109.0(7)
N4 C28 H28A 109.9
N4 C28 H28B 109.9
C27 C28 H28A 109.9
C27 C28 H28B 109.9
H28A C28 H28B 108.3
N4 C29 H29 117.6
N4 C29 C30 124.7(6)
C30 C29 H29 117.6
C31 C30 C29 118.0(6)
C35 C30 C29 123.7(6)
C35 C30 C31 118.2(7)
C30 C31 H31 119.2
C32 C31 C30 121.6(7)
C32 C31 H31 119.2
C31 C32 H32 119.5
C31 C32 C33 121.0(7)
C33 C32 H32 119.5
C32 C33 H33 120.9
C34 C33 C32 118.1(7)
C34 C33 H33 120.9
O8 C34 C33 124.4(7)
O8 C34 C35 112.8(6)
C33 C34 C35 122.7(7)
O7 C35 C30 124.4(6)
O7 C35 C34 117.4(6)
C34 C35 C30 118.1(6)
O8 C36 H36A 109.5
O8 C36 H36B 109.5
O8 C36 H36C 109.5
H36A C36 H36B 109.5
H36A C36 H36C 109.5
H36B C36 H36C 109.5
O9 C37 O10 127.2(6)
O9 C37 C38 116.0(6)
O10 C37 C38 116.8(6)
N5 C38 C37 114.8(6)
N5 C38 C39 121.5(6)
C39 C38 C37 123.6(6)
C38 C39 H39 120.3
C38 C39 C40 119.5(7)
C40 C39 H39 120.3
C39 C40 H40 120.6
C41 C40 C39 118.8(7)
C41 C40 H40 120.6
C40 C41 H41 120.5
C40 C41 C42 118.9(7)
C42 C41 H41 120.5
N5 C42 C41 122.8(7)
N5 C42 C43 113.7(6)
C41 C42 C43 123.4(7)
N6 C43 C42 115.9(6)
N6 C43 C44 120.8(7)
C44 C43 C42 123.1(7)
C43 C44 H44 120.6
C45 C44 C43 118.9(8)
C45 C44 H44 120.6
C44 C45 H45 120.1
C44 C45 C46 119.8(8)
C46 C45 H45 120.1
C45 C46 H46 120.9
C47 C46 C45 118.1(8)
C47 C46 H46 120.9
N6 C47 C46 121.5(7)
N6 C47 C48 115.2(6)
C46 C47 C48 123.3(7)
O11 C48 C47 115.4(6)
O12 C48 O11 126.2(7)
O12 C48 C47 118.4(7)
O13 C49 C50 116.2(7)
O14 C49 O13 125.1(9)
O14 C49 C50 118.5(8)
N7 C50 C49 115.3(7)
N7 C50 C51 122.2(8)
C51 C50 C49 122.4(7)
C50 C51 H51 121.2
C52 C51 C50 117.5(8)
C52 C51 H51 121.2
C51 C52 H52 120.0
C53 C52 C51 120.1(7)
C53 C52 H52 120.0
C52 C53 H53 120.5
C52 C53 C54 119.0(8)
C54 C53 H53 120.5
N7 C54 C53 121.8(7)
N7 C54 C55 114.1(6)
C53 C54 C55 124.0(7)
N8 C55 C54 114.1(6)
N8 C55 C56 122.3(7)
C56 C55 C54 123.6(6)
C55 C56 H56 120.5
C55 C56 C57 119.1(7)
C57 C56 H56 120.5
C56 C57 H57 120.3
C58 C57 C56 119.4(8)
C58 C57 H57 120.3
C57 C58 H58 121.4
C57 C58 C59 117.2(7)
C59 C58 H58 121.4
N8 C59 C58 123.1(7)
N8 C59 C60 115.4(7)
C58 C59 C60 121.5(7)
O15 C60 C59 114.8(7)
O16 C60 O15 126.8(7)
O16 C60 C59 118.4(8)

loop_
_geom_bond_atom_site_label_1
_geom_bond_atom_site_label_2
_geom_bond_distance
Dy1 Zn1 3.4668(10)
Dy1 Zn2 3.5687(9)
Dy1 O1 2.589(5)
Dy1 O2 2.303(4)
Dy1 O3 2.329(4)
Dy1 O4 2.557(5)
Dy1 O5 2.590(5)
Dy1 O6 2.303(4)
Dy1 O7 2.337(4)
Dy1 O8 2.737(5)
Dy1 O9 2.323(4)
Dy2 O10 2.349(5)
Dy2 O11 2.321(5)
Dy2 O13 2.300(6)
Dy2 O15 2.320(5)
Dy2 N5 2.475(6)
Dy2 N6 2.506(6)
Dy2 N7 2.470(6)
Dy2 N8 2.490(6)
Zn1 Cl1 2.2266(19)
Zn1 O2 2.104(4)
Zn1 O3 1.998(5)
Zn1 N1 2.050(6)
Zn1 N2 2.086(6)
Zn2 Cl2 2.2379(19)
Zn2 O6 2.027(4)
Zn2 O7 2.040(5)
Zn2 N3 2.057(6)
Zn2 N4 2.036(6)
O1 C1 1.452(8)
O1 C2 1.390(8)
O2 C7 1.339(8)
O3 C17 1.319(7)
O4 C16 1.379(8)
O4 C18 1.436(9)
O5 C19 1.419(8)
O5 C20 1.386(8)
O6 C25 1.340(7)
O7 C35 1.317(7)
O8 C34 1.380(8)
O8 C36 1.447(8)
O9 C37 1.240(8)
O10 C37 1.262(8)
O11 C48 1.276(9)
O12 C48 1.243(9)
O13 C49 1.276(10)
O14 C49 1.239(11)
O15 C60 1.280(10)
O16 C60 1.228(10)
N1 C8 1.270(10)
N1 C9 1.449(10)
N2 C10 1.465(9)
N2 C11 1.265(11)
N3 C26 1.257(10)
N3 C27 1.506(10)
N4 C28 1.463(10)
N4 C29 1.269(10)
N5 C38 1.366(8)
N5 C42 1.331(9)
N6 C43 1.323(9)
N6 C47 1.349(9)
N7 C50 1.340(9)
N7 C54 1.336(9)
N8 C55 1.340(8)
N8 C59 1.331(10)
C1 H1A 0.9600
C1 H1B 0.9600
C1 H1C 0.9600
C2 C3 1.388(9)
C2 C7 1.414(10)
C3 H3 0.9300
C3 C4 1.421(11)
C4 H4 0.9300
C4 C5 1.371(12)
C5 H5 0.9300
C5 C6 1.419(10)
C6 C7 1.406(9)
C6 C8 1.450(11)
C8 H8 0.9300
C9 H9A 0.9700
C9 H9B 0.9700
C9 C10 1.511(13)
C10 H10A 0.9700
C10 H10B 0.9700
C11 H11 0.9300
C11 C12 1.481(12)
C12 C13 1.410(11)
C12 C17 1.411(9)
C13 H13 0.9300
C13 C14 1.347(14)
C14 H14 0.9300
C14 C15 1.381(13)
C15 H15 0.9300
C15 C16 1.366(10)
C16 C17 1.393(10)
C18 H18A 0.9600
C18 H18B 0.9600
C18 H18C 0.9600
C19 H19A 0.9600
C19 H19B 0.9600
C19 H19C 0.9600
C20 C21 1.366(10)
C20 C25 1.412(9)
C21 H21 0.9300
C21 C22 1.393(12)
C22 H22 0.9300
C22 C23 1.374(13)
C23 H23 0.9300
C23 C24 1.414(11)
C24 C25 1.400(9)
C24 C26 1.467(11)
C26 H26 0.9300
C27 H27A 0.9700
C27 H27B 0.9700
C27 C28 1.512(13)
C28 H28A 0.9700
C28 H28B 0.9700
C29 H29 0.9300
C29 C30 1.443(11)
C30 C31 1.428(10)
C30 C35 1.423(9)
C31 H31 0.9300
C31 C32 1.350(12)
C32 H32 0.9300
C32 C33 1.414(10)
C33 H33 0.9300
C33 C34 1.382(9)
C34 C35 1.409(10)
C36 H36A 0.9600
C36 H36B 0.9600
C36 H36C 0.9600
C37 C38 1.518(9)
C38 C39 1.368(10)
C39 H39 0.9300
C39 C40 1.393(10)
C40 H40 0.9300
C40 C41 1.370(11)
C41 H41 0.9300
C41 C42 1.382(10)
C42 C43 1.485(10)
C43 C44 1.411(10)
C44 H44 0.9300
C44 C45 1.369(12)
C45 H45 0.9300
C45 C46 1.399(14)
C46 H46 0.9300
C46 C47 1.384(11)
C47 C48 1.525(10)
C49 C50 1.512(12)
C50 C51 1.388(11)
C51 H51 0.9300
C51 C52 1.387(13)
C52 H52 0.9300
C52 C53 1.365(12)
C53 H53 0.9300
C53 C54 1.378(9)
C54 C55 1.513(10)
C55 C56 1.374(10)
C56 H56 0.9300
C56 C57 1.394(11)
C57 H57 0.9300
C57 C58 1.387(11)
C58 H58 0.9300
C58 C59 1.403(11)
C59 C60 1.524(10)
